data_1577309
loop_
_publ_author_name
'Fidelius, Jannis'
'Taube, Clemens'
'Schwedtmann, Kai'
'Hennersdorf, Felix'
'Gomila, Rosa Maria'
'Frontera, Antonio'
'Wolf, Robert'
'Weigand, Jan J.'

_publ_section_title
;
 Imidazoliumyl-Substituted Di-and Iso-Tetraphosphanes and Their
 Metal-Mediated Fragmentation Reactions
;
_journal_name_full 'Chemical Science'
_journal_paper_doi 10.1039/D6SC02577C
_journal_year 2026
_chemical_formula_moiety '1(C34 H62 N4 P2), 2(C F3 O3 S), 2(C H2 Cl2)'
_chemical_formula_sum 'C38 H66 Cl4 F6 N4 O6 P2 S2'
_chemical_formula_weight 1056.80
_space_group_crystal_system monoclinic
_space_group_IT_number 14
_space_group_name_Hall '-P 2ybc'
_space_group_name_H-M_alt 'P 1 21/c 1'
_atom_sites_solution_hydrogens geom
_atom_sites_solution_primary direct
_audit_creation_date 2026-01-11
_audit_creation_method
;
Olex2 1.5
(compiled 2025.07.13 svn.rb7424aed for OlexSys, GUI svn.r7314)
;
_audit_update_record
;
2026-01-21 deposited with the CCDC.	2026-05-28 downloaded from the CCDC.
;
_cell_angle_alpha 90
_cell_angle_beta 112.159(3)
_cell_angle_gamma 90
_cell_formula_units_Z 2
_cell_length_a 9.6285(3)
_cell_length_b 24.5346(7)
_cell_length_c 11.7235(3)
_cell_measurement_reflns_used 8946
_cell_measurement_temperature 100.00(10)
_cell_measurement_theta_max 75.9770
_cell_measurement_theta_min 3.5880
_cell_volume 2564.91(14)
_computing_cell_refinement 'CrysAlisPro 1.171.38.41 (Rigaku OD, 2015)'
_computing_data_collection 'CrysAlisPro 1.171.38.41 (Rigaku OD, 2015)'
_computing_data_reduction 'CrysAlisPro 1.171.38.41 (Rigaku OD, 2015)'
_computing_molecular_graphics 'Olex2 1.5 (Dolomanov et al., 2009)'
_computing_publication_material 'Olex2 1.5 (Dolomanov et al., 2009)'
_computing_structure_refinement 'SHELXL 2018/3 (Sheldrick, 2015)'
_computing_structure_solution 'ShelXT (Sheldrick, 2015)'
_diffrn_ambient_environment N~2~
_diffrn_ambient_temperature 100.00(10)
_diffrn_detector 'CCD plate'
_diffrn_detector_area_resol_mean 5.2850
_diffrn_detector_type AtlasS2
_diffrn_measured_fraction_theta_full 1.000
_diffrn_measured_fraction_theta_max 0.991
_diffrn_measurement_details
;
List of Runs (angles in degrees, time in seconds):

  # Type    Start    End  Width  t~exp~   \w     \q     \k     \f   Frames
#--------------------------------------------------------------------------
  1  \w    -75.00  40.00   0.50    3.50    --  -38.50  19.00 -90.00  230
  2  \w     23.00  98.00   0.50    3.50    --   42.50-125.00-150.00  150
  3  \w     20.00 115.00   0.50    3.50    --   42.50  38.00 -30.00  190
  4  \w      1.00  82.00   0.50    3.50    --   42.50 -99.00-120.00  162
  5  \w     30.00 109.00   0.50   14.00    --  111.00 -94.00-180.00  158
  6  \w     94.00 178.00   0.50   14.00    --  111.00 125.00-120.00  168
  7  \w     83.00 178.00   0.50   14.00    --  111.00  61.00-120.00  190
  8  \w     83.00 178.00   0.50   14.00    --  111.00  61.00 -90.00  190
  9  \w     94.00 178.00   0.50   14.00    --  111.00 125.00  60.00  168
 10  \w     30.00 109.00   0.50   14.00    --  111.00 -94.00-120.00  158
 11  \w     37.00 142.00   0.50   14.00    --  111.00 -77.00  60.00  210
 12  \w     30.00 109.00   0.50   14.00    --  111.00 -94.00  30.00  158
 13  \w     30.00 109.00   0.50   14.00    --  111.00 -94.00 -90.00  158
 14  \w     80.00 178.00   0.50   14.00    --  111.00  77.00 150.00  196
 15  \w     39.00 121.00   0.50   14.00    --  111.00-125.00  90.00  164
;
_diffrn_measurement_device 'four-circle diffractometer'
_diffrn_measurement_device_type 'SuperNova, Dual, Cu at zero, AtlasS2'
_diffrn_measurement_method '\w scans'
_diffrn_orient_matrix_type 'CrysAlisPro convention (1999,Acta A55,543-557)'
_diffrn_orient_matrix_UB_11 -0.0856276000
_diffrn_orient_matrix_UB_12 0.0503726000
_diffrn_orient_matrix_UB_13 0.0173924000
_diffrn_orient_matrix_UB_21 0.1462594000
_diffrn_orient_matrix_UB_22 0.0334118000
_diffrn_orient_matrix_UB_23 0.0426215000
_diffrn_orient_matrix_UB_31 -0.0333848000
_diffrn_orient_matrix_UB_32 0.0171021000
_diffrn_orient_matrix_UB_33 -0.1341211000
_diffrn_radiation_monochromator mirror
_diffrn_radiation_probe x-ray
_diffrn_radiation_type 'Cu K\a'
_diffrn_radiation_wavelength 1.54184
_diffrn_reflns_av_R_equivalents 0.0493
_diffrn_reflns_av_unetI/netI 0.0339
_diffrn_reflns_Laue_measured_fraction_full 1.000
_diffrn_reflns_Laue_measured_fraction_max 0.991
_diffrn_reflns_limit_h_max 12
_diffrn_reflns_limit_h_min -11
_diffrn_reflns_limit_k_max 30
_diffrn_reflns_limit_k_min -28
_diffrn_reflns_limit_l_max 13
_diffrn_reflns_limit_l_min -14
_diffrn_reflns_number 20967
_diffrn_reflns_point_group_measured_fraction_full 1.000
_diffrn_reflns_point_group_measured_fraction_max 0.991
_diffrn_reflns_theta_full 67.684
_diffrn_reflns_theta_max 76.751
_diffrn_reflns_theta_min 3.603
_diffrn_source 'micro-focus sealed X-ray tube'
_diffrn_source_type 'SuperNova (Cu) X-ray Source'
_exptl_absorpt_coefficient_mu 4.025
_exptl_absorpt_correction_T_max 0.795
_exptl_absorpt_correction_T_min 0.624
_exptl_absorpt_correction_type gaussian
_exptl_absorpt_process_details
;
CrysAlisPro 1.171.38.41 (Rigaku Oxford Diffraction, 2015)
Numerical absorption correction based on gaussian integration over
			a multifaceted crystal model
Empirical absorption correction using spherical harmonics,
 implemented in SCALE3 ABSPACK scaling algorithm.
;
_exptl_crystal_colour 'clear colourless'
_exptl_crystal_colour_lustre clear
_exptl_crystal_colour_primary colourless
_exptl_crystal_density_diffrn 1.368
_exptl_crystal_description block
_exptl_crystal_F_000 1108
_exptl_crystal_size_max 0.164
_exptl_crystal_size_mid 0.1
_exptl_crystal_size_min 0.079
_refine_diff_density_max 0.760
_refine_diff_density_min -0.601
_refine_diff_density_rms 0.070
_refine_ls_extinction_method none
_refine_ls_goodness_of_fit_ref 1.051
_refine_ls_hydrogen_treatment constr
_refine_ls_matrix_type full
_refine_ls_number_parameters 386
_refine_ls_number_reflns 5355
_refine_ls_number_restraints 47
_refine_ls_restrained_S_all 1.055
_refine_ls_R_factor_all 0.0739
_refine_ls_R_factor_gt 0.0688
_refine_ls_shift/su_max 0.001
_refine_ls_shift/su_mean 0.000
_refine_ls_structure_factor_coef Fsqd
_refine_ls_weighting_details 'w=1/[\s^2^(Fo^2^)+(0.0927P)^2^+3.0221P] where P=(Fo^2^+2Fc^2^)/3'
_refine_ls_weighting_scheme calc
_refine_ls_wR_factor_gt 0.1838
_refine_ls_wR_factor_ref 0.1889
_reflns_Friedel_coverage 0.000
_reflns_number_gt 4786
_reflns_number_total 5355
_reflns_threshold_expression 'I > 2\s(I)'
_cod_data_source_file d6sc02577c2.cif
_cod_data_source_block jjw0914
_cod_database_code 1577309
_shelx_shelxl_version_number 2018/3
_chemical_oxdiff_formula 'C76 H132 Cl8 F12 N8 O12 P4 S4 '
_shelx_space_group_comment
;
The symmetry employed for this shelxl refinement is uniquely defined
by the following loop, which should always be used as a source of
symmetry information in preference to the above space-group names.
They are only intended as comments.
;
_reflns_odcompleteness_completeness 99.98
_reflns_odcompleteness_iscentric 1
_reflns_odcompleteness_theta 66.97
_olex2_refinement_description
;
1. Fixed Uiso
 At 1.2 times of:
  All C(H) groups, All C(H,H) groups
 At 1.5 times of:
  All C(H,H,H) groups
2. Same fragment restrains
{C12B, C17B, C16B, C15B, C14B, C13B} sigma for 1-2: 0.02, 1-3: 0.02
as in
{C12A, C13A, C14A, C15A, C16A, C17A}
{P1B, N2B, N1B, C1B, C3B, C2B, C5B, C4B, C9B, C11B, C10B, C6B, C8B, C7B} sigma
for 1-2: 0.02, 1-3: 0.02
as in
{P1A, N1A, N2A, C1A, C2A, C3A, C4A, C5A, C6A, C7A, C8A, C9A, C10A, C11A}
3. Others
 Sof(P1B)=Sof(N2B)=Sof(N1B)=Sof(C1B)=Sof(C3B)=Sof(C2B)=Sof(C5B)=Sof(H5BA)=
 Sof(H5BB)=Sof(H5BC)=Sof(C4B)=Sof(H4BA)=Sof(H4BB)=Sof(H4BC)=Sof(C9B)=Sof(H9B)=
 Sof(C11B)=Sof(H11A)=Sof(H11B)=Sof(H11C)=Sof(C10B)=Sof(H10A)=Sof(H10B)=
 Sof(H10C)=Sof(C6B)=Sof(H6B)=Sof(C8B)=Sof(H8BA)=Sof(H8BB)=Sof(H8BC)=Sof(C7B)=
 Sof(H7BA)=Sof(H7BB)=Sof(H7BC)=Sof(C12B)=Sof(H12B)=Sof(C17B)=Sof(H17A)=
 Sof(H17B)=Sof(C16B)=Sof(H16A)=Sof(H16B)=Sof(C15B)=Sof(H15A)=Sof(H15B)=
 Sof(C14B)=Sof(H14A)=Sof(H14B)=Sof(C13B)=Sof(H13A)=Sof(H13B)=1-FVAR(1)
 Sof(P1A)=Sof(N1A)=Sof(N2A)=Sof(C1A)=Sof(C2A)=Sof(C3A)=Sof(C4A)=Sof(H4AA)=
 Sof(H4AB)=Sof(H4AC)=Sof(C5A)=Sof(H5AA)=Sof(H5AB)=Sof(H5AC)=Sof(C6A)=Sof(H6A)=
 Sof(C7A)=Sof(H7AA)=Sof(H7AB)=Sof(H7AC)=Sof(C8A)=Sof(H8AA)=Sof(H8AB)=Sof(H8AC)=
 Sof(C9A)=Sof(H9A)=Sof(C10A)=Sof(H10D)=Sof(H10E)=Sof(H10F)=Sof(C11A)=Sof(H11D)=
 Sof(H11E)=Sof(H11F)=Sof(C12A)=Sof(H12A)=Sof(C13A)=Sof(H13C)=Sof(H13D)=
 Sof(C14A)=Sof(H14C)=Sof(H14D)=Sof(C15A)=Sof(H15C)=Sof(H15D)=Sof(C16A)=
 Sof(H16C)=Sof(H16D)=Sof(C17A)=Sof(H17C)=Sof(H17D)=FVAR(1)
 Sof(Cl2B)=Sof(Cl1B)=Sof(C19B)=Sof(H2BA)=Sof(H2BB)=1-FVAR(2)
 Sof(C19A)=Sof(H19A)=Sof(H19B)=Sof(Cl1A)=Sof(Cl2A)=FVAR(2)
4.a Ternary CH refined with riding coordinates:
 C9B(H9B), C6B(H6B), C12B(H12B), C6A(H6A), C9A(H9A), C12A(H12A)
4.b Secondary CH2 refined with riding coordinates:
 C17B(H17A,H17B), C16B(H16A,H16B), C15B(H15A,H15B), C14B(H14A,H14B), C13B(H13A,
 H13B), C13A(H13C,H13D), C14A(H14C,H14D), C15A(H15C,H15D), C16A(H16C,H16D),
 C17A(H17C,H17D), C19A(H19A,H19B), C19B(H2BA,H2BB)
4.c Idealised Me refined as rotating group:
 C5B(H5BA,H5BB,H5BC), C4B(H4BA,H4BB,H4BC), C11B(H11A,H11B,H11C), C10B(H10A,
 H10B,H10C), C8B(H8BA,H8BB,H8BC), C7B(H7BA,H7BB,H7BC), C4A(H4AA,H4AB,H4AC),
 C5A(H5AA,H5AB,H5AC), C7A(H7AA,H7AB,H7AC), C8A(H8AA,H8AB,H8AC), C10A(H10D,H10E,
 H10F), C11A(H11D,H11E,H11F)
;
_olex2_submission_special_instructions 'No special instructions were received'
_oxdiff_exptl_absorpt_empirical_details
;
Empirical correction (ABSPACK) includes:
- Absorption correction using spherical harmonics
- Frame scaling
;
_oxdiff_exptl_absorpt_empirical_full_max 2.188
_oxdiff_exptl_absorpt_empirical_full_min 0.556

loop_
_space_group_symop_operation_xyz
'x, y, z'
'-x, y+1/2, -z+1/2'
'-x, -y, -z'
'x, -y-1/2, z-1/2'

loop_
_atom_site_label
_atom_site_type_symbol
_atom_site_fract_x
_atom_site_fract_y
_atom_site_fract_z
_atom_site_U_iso_or_equiv
_atom_site_adp_type
_atom_site_occupancy
_atom_site_site_symmetry_order
_atom_site_calc_flag
_atom_site_refinement_flags_posn
_atom_site_refinement_flags_adp
_atom_site_refinement_flags_occupancy
_atom_site_disorder_assembly
_atom_site_disorder_group
P1B P 0.6195(5) 0.48729(18) 0.5411(4) 0.0343(13) Uiso 0.171(3) 1 d D . P A 2
N2B N 0.5256(17) 0.3809(5) 0.5955(10) 0.034(5) Uiso 0.171(3) 1 d D . P A 2
N1B N 0.6843(19) 0.4231(5) 0.7542(11) 0.034(6) Uiso 0.171(3) 1 d D . P A 2
C1B C 0.602(2) 0.4267(5) 0.6279(10) 0.034(3) Uiso 0.171(3) 1 d D . P A 2
C3B C 0.570(7) 0.3444(13) 0.696(3) 0.040(16) Uiso 0.171(3) 1 d D . P A 2
C2B C 0.683(4) 0.3704(7) 0.7884(17) 0.021(7) Uiso 0.171(3) 1 d D . P A 2
C5B C 0.509(3) 0.2893(8) 0.697(2) 0.054(9) Uiso 0.171(3) 1 d D . P A 2
H5BA H 0.401807 0.290043 0.656811 0.081 Uiso 0.171(3) 1 calc R U P A 2
H5BB H 0.536099 0.277280 0.780471 0.081 Uiso 0.171(3) 1 calc R U P A 2
H5BC H 0.549870 0.264589 0.654099 0.081 Uiso 0.171(3) 1 calc R U P A 2
C4B C 0.755(3) 0.3507(11) 0.9210(16) 0.055(9) Uiso 0.171(3) 1 d D . P A 2
H4BA H 0.740292 0.377422 0.975160 0.082 Uiso 0.171(3) 1 calc R U P A 2
H4BB H 0.860683 0.345477 0.941561 0.082 Uiso 0.171(3) 1 calc R U P A 2
H4BC H 0.710331 0.316860 0.929850 0.082 Uiso 0.171(3) 1 calc R U P A 2
C9B C 0.4199(19) 0.3655(8) 0.4680(13) 0.044(5) Uiso 0.171(3) 1 d D . P A 2
H9B H 0.419554 0.395980 0.413776 0.053 Uiso 0.171(3) 1 calc R U P A 2
C11B C 0.477(3) 0.3157(9) 0.421(2) 0.050(6) Uiso 0.171(3) 1 d D . P A 2
H11A H 0.584687 0.316056 0.453231 0.075 Uiso 0.171(3) 1 calc R U P A 2
H11B H 0.439918 0.316665 0.332531 0.075 Uiso 0.171(3) 1 calc R U P A 2
H11C H 0.442450 0.283197 0.447208 0.075 Uiso 0.171(3) 1 calc R U P A 2
C10B C 0.2623(18) 0.3603(11) 0.464(2) 0.059(6) Uiso 0.171(3) 1 d D . P A 2
H10A H 0.253351 0.327123 0.504584 0.089 Uiso 0.171(3) 1 calc R U P A 2
H10B H 0.192793 0.359714 0.380431 0.089 Uiso 0.171(3) 1 calc R U P A 2
H10C H 0.240276 0.390784 0.506266 0.089 Uiso 0.171(3) 1 calc R U P A 2
C6B C 0.776(2) 0.4702(7) 0.8207(15) 0.038(5) Uiso 0.171(3) 1 d D . P A 2
H6B H 0.732486 0.502454 0.770671 0.045 Uiso 0.171(3) 1 calc R U P A 2
C8B C 0.936(2) 0.4665(12) 0.827(2) 0.063(8) Uiso 0.171(3) 1 d D . P A 2
H8BA H 0.967688 0.429097 0.838003 0.094 Uiso 0.171(3) 1 calc R U P A 2
H8BB H 1.000224 0.487576 0.895952 0.094 Uiso 0.171(3) 1 calc R U P A 2
H8BC H 0.941074 0.480382 0.752607 0.094 Uiso 0.171(3) 1 calc R U P A 2
C7B C 0.764(3) 0.4797(15) 0.944(2) 0.085(13) Uiso 0.171(3) 1 d D . P A 2
H7BA H 0.661555 0.474196 0.936301 0.127 Uiso 0.171(3) 1 calc R U P A 2
H7BB H 0.793539 0.516303 0.971066 0.127 Uiso 0.171(3) 1 calc R U P A 2
H7BC H 0.827482 0.454498 1.003598 0.127 Uiso 0.171(3) 1 calc R U P A 2
C12B C 0.653(2) 0.4579(8) 0.4035(16) 0.033(4) Uiso 0.171(3) 1 d D . P A 2
H12B H 0.560759 0.440340 0.348504 0.040 Uiso 0.171(3) 1 calc R U P A 2
C17B C 0.698(2) 0.5019(7) 0.3312(17) 0.033(5) Uiso 0.171(3) 1 d D . P A 2
H17A H 0.617309 0.528116 0.298744 0.040 Uiso 0.171(3) 1 calc R U P A 2
H17B H 0.785992 0.521050 0.386170 0.040 Uiso 0.171(3) 1 calc R U P A 2
C16B C 0.732(3) 0.4774(11) 0.226(2) 0.053(10) Uiso 0.171(3) 1 d D . P A 2
H16A H 0.640172 0.463323 0.164359 0.063 Uiso 0.171(3) 1 calc R U P A 2
H16B H 0.769908 0.505700 0.187361 0.063 Uiso 0.171(3) 1 calc R U P A 2
C15B C 0.846(4) 0.4318(13) 0.269(3) 0.051(13) Uiso 0.171(3) 1 d D . P A 2
H15A H 0.943009 0.446973 0.319616 0.061 Uiso 0.171(3) 1 calc R U P A 2
H15B H 0.857013 0.414965 0.197385 0.061 Uiso 0.171(3) 1 calc R U P A 2
C14B C 0.801(5) 0.3884(10) 0.342(3) 0.069(14) Uiso 0.171(3) 1 d D . P A 2
H14A H 0.879239 0.361015 0.371171 0.083 Uiso 0.171(3) 1 calc R U P A 2
H14B H 0.709598 0.370648 0.288659 0.083 Uiso 0.171(3) 1 calc R U P A 2
C13B C 0.777(3) 0.4147(10) 0.452(2) 0.064(9) Uiso 0.171(3) 1 d D . P A 2
H13A H 0.747197 0.387077 0.497511 0.077 Uiso 0.171(3) 1 calc R U P A 2
H13B H 0.868856 0.431421 0.506593 0.077 Uiso 0.171(3) 1 calc R U P A 2
P1A P 0.40837(8) 0.47673(3) 0.51439(7) 0.0264(2) Uani 0.829(3) 1 d D . P A 1
N1A N 0.4804(4) 0.36966(13) 0.5923(3) 0.0303(6) Uani 0.829(3) 1 d D . P A 1
N2A N 0.6349(5) 0.42438(11) 0.7284(3) 0.0270(6) Uani 0.829(3) 1 d D . P A 1
C1A C 0.5205(4) 0.42278(12) 0.6163(3) 0.0262(6) Uani 0.829(3) 1 d D . P A 1
C2A C 0.5657(12) 0.3377(4) 0.6913(6) 0.035(3) Uani 0.829(3) 1 d D . P A 1
C3A C 0.6605(9) 0.3724(2) 0.7758(6) 0.0366(19) Uani 0.829(3) 1 d D . P A 1
C4A C 0.5518(6) 0.27770(18) 0.7031(5) 0.0466(11) Uani 0.829(3) 1 d D . P A 1
H4AA H 0.447774 0.267610 0.669622 0.070 Uiso 0.829(3) 1 calc R U P A 1
H4AB H 0.594882 0.267576 0.788408 0.070 Uiso 0.829(3) 1 calc R U P A 1
H4AC H 0.603720 0.259234 0.658740 0.070 Uiso 0.829(3) 1 calc R U P A 1
C5A C 0.7817(5) 0.35559(18) 0.8972(5) 0.0428(10) Uani 0.829(3) 1 d D . P A 1
H5AA H 0.750224 0.364441 0.963607 0.064 Uiso 0.829(3) 1 calc R U P A 1
H5AB H 0.872863 0.374664 0.908208 0.064 Uiso 0.829(3) 1 calc R U P A 1
H5AC H 0.798445 0.317039 0.896722 0.064 Uiso 0.829(3) 1 calc R U P A 1
C6A C 0.3630(5) 0.35007(16) 0.4748(3) 0.0406(8) Uani 0.829(3) 1 d D . P A 1
H6A H 0.340408 0.380446 0.416356 0.049 Uiso 0.829(3) 1 calc R U P A 1
C7A C 0.4201(7) 0.3036(2) 0.4192(4) 0.0546(11) Uani 0.829(3) 1 d D . P A 1
H7AA H 0.518131 0.312447 0.421218 0.082 Uiso 0.829(3) 1 calc R U P A 1
H7AB H 0.352974 0.298123 0.335399 0.082 Uiso 0.829(3) 1 calc R U P A 1
H7AC H 0.425263 0.270962 0.465621 0.082 Uiso 0.829(3) 1 calc R U P A 1
C8A C 0.2193(5) 0.3372(2) 0.4949(5) 0.0532(10) Uani 0.829(3) 1 d D . P A 1
H8AA H 0.234433 0.305576 0.546399 0.080 Uiso 0.829(3) 1 calc R U P A 1
H8AB H 0.139874 0.330309 0.416962 0.080 Uiso 0.829(3) 1 calc R U P A 1
H8AC H 0.192864 0.367660 0.534107 0.080 Uiso 0.829(3) 1 calc R U P A 1
C9A C 0.7138(5) 0.47479(13) 0.7899(3) 0.0299(7) Uani 0.829(3) 1 d D . P A 1
H9A H 0.662299 0.505539 0.737706 0.036 Uiso 0.829(3) 1 calc R U P A 1
C10A C 0.8762(5) 0.47606(16) 0.7991(4) 0.0371(8) Uani 0.829(3) 1 d D . P A 1
H10D H 0.933796 0.449609 0.858403 0.056 Uiso 0.829(3) 1 calc R U P A 1
H10E H 0.917446 0.511708 0.824402 0.056 Uiso 0.829(3) 1 calc R U P A 1
H10F H 0.879537 0.467675 0.720151 0.056 Uiso 0.829(3) 1 calc R U P A 1
C11A C 0.7011(6) 0.48306(17) 0.9143(4) 0.0390(8) Uani 0.829(3) 1 d D . P A 1
H11D H 0.597552 0.481722 0.904332 0.058 Uiso 0.829(3) 1 calc R U P A 1
H11E H 0.742478 0.517878 0.947284 0.058 Uiso 0.829(3) 1 calc R U P A 1
H11F H 0.755454 0.454774 0.969834 0.058 Uiso 0.829(3) 1 calc R U P A 1
C12A C 0.3599(4) 0.51956(17) 0.6253(3) 0.0295(7) Uani 0.829(3) 1 d D . P A 1
H12A H 0.451970 0.533588 0.688736 0.035 Uiso 0.829(3) 1 calc R U P A 1
C13A C 0.2756(4) 0.48345(19) 0.6856(3) 0.0355(8) Uani 0.829(3) 1 d D . P A 1
H13C H 0.187695 0.467837 0.622254 0.043 Uiso 0.829(3) 1 calc R U P A 1
H13D H 0.340140 0.453775 0.729719 0.043 Uiso 0.829(3) 1 calc R U P A 1
C14A C 0.2284(7) 0.5164(2) 0.7737(4) 0.0426(12) Uani 0.829(3) 1 d D . P A 1
H14C H 0.317019 0.529690 0.840272 0.051 Uiso 0.829(3) 1 calc R U P A 1
H14D H 0.173795 0.493091 0.809198 0.051 Uiso 0.829(3) 1 calc R U P A 1
C15A C 0.1301(10) 0.5644(3) 0.7097(8) 0.0442(16) Uani 0.829(3) 1 d D . P A 1
H15C H 0.105699 0.585663 0.769411 0.053 Uiso 0.829(3) 1 calc R U P A 1
H15D H 0.037139 0.551165 0.648077 0.053 Uiso 0.829(3) 1 calc R U P A 1
C16A C 0.2114(7) 0.6005(2) 0.6481(5) 0.0447(13) Uani 0.829(3) 1 d D . P A 1
H16C H 0.145549 0.629912 0.604078 0.054 Uiso 0.829(3) 1 calc R U P A 1
H16D H 0.299256 0.616583 0.710743 0.054 Uiso 0.829(3) 1 calc R U P A 1
C17A C 0.2591(5) 0.56747(18) 0.5584(3) 0.0361(8) Uani 0.829(3) 1 d D . P A 1
H17C H 0.312980 0.590816 0.522401 0.043 Uiso 0.829(3) 1 calc R U P A 1
H17D H 0.170779 0.553648 0.492329 0.043 Uiso 0.829(3) 1 calc R U P A 1
S1 S 0.26593(9) 0.35972(4) 0.07237(9) 0.0529(3) Uani 1 1 d . . . . .
F1 F 0.5254(3) 0.33709(11) 0.0565(3) 0.0759(7) Uani 1 1 d . . . . .
F2 F 0.3431(4) 0.33758(13) -0.1176(3) 0.0880(9) Uani 1 1 d . . . . .
F3 F 0.4302(3) 0.41300(9) -0.0259(2) 0.0649(6) Uani 1 1 d . . . . .
O1 O 0.2430(3) 0.30201(11) 0.0817(3) 0.0662(8) Uani 1 1 d . . . . .
O2 O 0.3489(3) 0.38723(12) 0.1877(3) 0.0619(7) Uani 1 1 d . . . . .
O3 O 0.1402(3) 0.38822(13) -0.0102(3) 0.0738(9) Uani 1 1 d . . . . .
C18 C 0.3977(4) 0.36186(16) -0.0073(4) 0.0566(9) Uani 1 1 d . . . . .
Cl2B Cl 0.911(2) 0.2260(8) 0.7607(18) 0.082(5) Uiso 0.098(4) 1 d . . P B 2
Cl1B Cl 0.887(2) 0.2994(9) 0.5783(19) 0.111(6) Uiso 0.098(4) 1 d . . P B 2
C19A C 1.0389(5) 0.2716(2) 0.7332(5) 0.0674(13) Uani 0.902(4) 1 d . . P B 1
H19A H 1.086580 0.278258 0.821044 0.081 Uiso 0.902(4) 1 calc R U P B 1
H19B H 1.116253 0.261275 0.703165 0.081 Uiso 0.902(4) 1 calc R U P B 1
C19B C 0.878(6) 0.250(3) 0.656(5) 0.077(13) Uiso 0.098(4) 1 d . . P B 2
H2BA H 0.770074 0.245987 0.625103 0.092 Uiso 0.098(4) 1 calc R U P B 2
H2BB H 0.910804 0.222086 0.613812 0.092 Uiso 0.098(4) 1 calc R U P B 2
Cl1A Cl 0.90881(17) 0.21753(8) 0.7070(2) 0.0877(5) Uani 0.902(4) 1 d . . P B 1
Cl2A Cl 0.95046(19) 0.33191(7) 0.65857(15) 0.0896(7) Uani 0.902(4) 1 d . . P B 1

loop_
_atom_site_aniso_label
_atom_site_aniso_U_11
_atom_site_aniso_U_22
_atom_site_aniso_U_33
_atom_site_aniso_U_23
_atom_site_aniso_U_13
_atom_site_aniso_U_12
P1A 0.0330(4) 0.0243(4) 0.0297(4) 0.0015(3) 0.0206(3) -0.0003(3)
N1A 0.0362(16) 0.0211(13) 0.0401(16) 0.0006(11) 0.0220(12) -0.0026(13)
N2A 0.0316(18) 0.0236(15) 0.0300(14) 0.0044(10) 0.0162(14) 0.0007(11)
C1A 0.0339(16) 0.0202(14) 0.0326(14) 0.0014(11) 0.0216(12) -0.0012(11)
C2A 0.039(4) 0.025(2) 0.049(4) 0.0088(17) 0.025(2) -0.0009(19)
C3A 0.033(3) 0.031(3) 0.053(3) 0.0147(17) 0.0243(18) 0.0052(17)
C4A 0.047(2) 0.0267(19) 0.066(3) 0.0108(18) 0.022(2) -0.002(2)
C5A 0.040(2) 0.039(2) 0.049(2) 0.0138(17) 0.016(2) 0.0011(16)
C6A 0.054(2) 0.0325(18) 0.0363(17) -0.0023(14) 0.0178(16) -0.0046(17)
C7A 0.079(4) 0.039(2) 0.054(3) -0.0109(18) 0.034(2) -0.001(2)
C8A 0.044(2) 0.048(2) 0.063(3) 0.001(2) 0.0146(19) -0.0088(18)
C9A 0.0326(19) 0.0270(17) 0.0349(16) 0.0052(12) 0.0181(15) 0.0001(13)
C10A 0.0346(19) 0.0369(19) 0.0424(19) 0.0066(15) 0.0174(16) -0.0006(15)
C11A 0.050(2) 0.041(2) 0.0339(17) -0.0024(15) 0.0239(18) -0.0025(17)
C12A 0.0336(16) 0.0318(18) 0.0315(15) 0.0046(14) 0.0219(13) 0.0037(14)
C13A 0.0402(19) 0.037(2) 0.0404(19) 0.0071(15) 0.0276(16) 0.0010(16)
C14A 0.044(2) 0.055(3) 0.040(2) 0.0029(16) 0.0290(19) 0.002(2)
C15A 0.047(3) 0.055(3) 0.047(3) 0.002(2) 0.037(3) 0.009(2)
C16A 0.060(3) 0.038(2) 0.052(3) 0.0034(19) 0.039(2) 0.011(2)
C17A 0.046(2) 0.035(2) 0.0401(18) 0.0061(15) 0.0310(16) 0.0049(19)
S1 0.0386(4) 0.0429(5) 0.0771(6) 0.0093(4) 0.0217(4) 0.0012(3)
F1 0.0535(13) 0.0642(16) 0.118(2) 0.0182(14) 0.0415(14) 0.0075(11)
F2 0.099(2) 0.086(2) 0.0914(19) -0.0281(16) 0.0492(17) -0.0235(16)
F3 0.0786(15) 0.0468(12) 0.0816(15) 0.0066(11) 0.0443(13) -0.0074(11)
O1 0.0472(13) 0.0457(15) 0.110(2) 0.0102(14) 0.0343(15) -0.0050(11)
O2 0.0680(16) 0.0564(16) 0.0645(15) 0.0032(12) 0.0285(13) -0.0085(13)
O3 0.0425(13) 0.0595(18) 0.109(2) 0.0154(16) 0.0161(14) 0.0076(12)
C18 0.055(2) 0.044(2) 0.073(2) -0.0015(17) 0.0268(18) -0.0072(15)
C19A 0.051(2) 0.071(3) 0.081(3) 0.027(2) 0.026(2) 0.008(2)
Cl1A 0.0670(8) 0.0924(12) 0.0908(12) 0.0016(10) 0.0149(8) -0.0120(7)
Cl2A 0.1027(11) 0.0903(11) 0.0962(11) 0.0410(9) 0.0608(9) 0.0370(9)

loop_
_atom_type_symbol
_atom_type_description
_atom_type_scat_dispersion_real
_atom_type_scat_dispersion_imag
_atom_type_scat_source
C C 0.0181 0.0091 'International Tables Vol C Tables 4.2.6.8 and 6.1.1.4'
H H 0.0000 0.0000 'International Tables Vol C Tables 4.2.6.8 and 6.1.1.4'
Cl Cl 0.3639 0.7018 'International Tables Vol C Tables 4.2.6.8 and 6.1.1.4'
F F 0.0727 0.0534 'International Tables Vol C Tables 4.2.6.8 and 6.1.1.4'
N N 0.0311 0.0180 'International Tables Vol C Tables 4.2.6.8 and 6.1.1.4'
O O 0.0492 0.0322 'International Tables Vol C Tables 4.2.6.8 and 6.1.1.4'
P P 0.2955 0.4335 'International Tables Vol C Tables 4.2.6.8 and 6.1.1.4'
S S 0.3331 0.5567 'International Tables Vol C Tables 4.2.6.8 and 6.1.1.4'

loop_
_exptl_crystal_face_index_h
_exptl_crystal_face_index_k
_exptl_crystal_face_index_l
_exptl_crystal_face_perp_dist
0 1 0 0.0420
1 4 -7 0.0486
-5 -4 6 0.0447
6 7 -2 0.0720
0 -4 7 0.0420
0 4 -7 0.0420
1 -15 -2 0.0342
6 0 -2 0.0690
0 -15 -2 0.0252

loop_
_geom_angle_atom_site_label_1
_geom_angle_atom_site_label_2
_geom_angle_atom_site_label_3
_geom_angle
_geom_angle_site_symmetry_1
_geom_angle_site_symmetry_3
_geom_angle_publ_flag
C1B P1B C12B 104.0(8) . . ?
C1B N2B C3B 109.9(9) . . ?
C1B N2B C9B 126.5(11) . . ?
C3B N2B C9B 123.3(11) . . ?
C1B N1B C6B 119.7(10) . . ?
C2B N1B C1B 108.0(9) . . ?
C2B N1B C6B 131.2(12) . . ?
N2B C1B P1B 133.2(8) . . ?
N2B C1B N1B 106.5(9) . . ?
N1B C1B P1B 120.2(8) . . ?
N2B C3B C5B 126.4(13) . . ?
C2B C3B N2B 105.4(12) . . ?
C2B C3B C5B 128.2(13) . . ?
N1B C2B C3B 107.7(12) . . ?
N1B C2B C4B 123.6(14) . . ?
C3B C2B C4B 125.6(16) . . ?
C3B C5B H5BA 109.5 . . ?
C3B C5B H5BB 109.5 . . ?
C3B C5B H5BC 109.5 . . ?
H5BA C5B H5BB 109.5 . . ?
H5BA C5B H5BC 109.5 . . ?
H5BB C5B H5BC 109.5 . . ?
C2B C4B H4BA 109.5 . . ?
C2B C4B H4BB 109.5 . . ?
C2B C4B H4BC 109.5 . . ?
H4BA C4B H4BB 109.5 . . ?
H4BA C4B H4BC 109.5 . . ?
H4BB C4B H4BC 109.5 . . ?
N2B C9B H9B 106.8 . . ?
N2B C9B C11B 111.1(12) . . ?
N2B C9B C10B 110.1(13) . . ?
C11B C9B H9B 106.8 . . ?
C10B C9B H9B 106.8 . . ?
C10B C9B C11B 114.8(15) . . ?
C9B C11B H11A 109.5 . . ?
C9B C11B H11B 109.5 . . ?
C9B C11B H11C 109.5 . . ?
H11A C11B H11B 109.5 . . ?
H11A C11B H11C 109.5 . . ?
H11B C11B H11C 109.5 . . ?
C9B C10B H10A 109.5 . . ?
C9B C10B H10B 109.5 . . ?
C9B C10B H10C 109.5 . . ?
H10A C10B H10B 109.5 . . ?
H10A C10B H10C 109.5 . . ?
H10B C10B H10C 109.5 . . ?
N1B C6B H6B 106.1 . . ?
N1B C6B C8B 111.9(13) . . ?
N1B C6B C7B 112.0(14) . . ?
C8B C6B H6B 106.1 . . ?
C8B C6B C7B 113.9(15) . . ?
C7B C6B H6B 106.1 . . ?
C6B C8B H8BA 109.5 . . ?
C6B C8B H8BB 109.5 . . ?
C6B C8B H8BC 109.5 . . ?
H8BA C8B H8BB 109.5 . . ?
H8BA C8B H8BC 109.5 . . ?
H8BB C8B H8BC 109.5 . . ?
C6B C7B H7BA 109.5 . . ?
C6B C7B H7BB 109.5 . . ?
C6B C7B H7BC 109.5 . . ?
H7BA C7B H7BB 109.5 . . ?
H7BA C7B H7BC 109.5 . . ?
H7BB C7B H7BC 109.5 . . ?
P1B C12B H12B 108.8 . . ?
C17B C12B P1B 112.2(12) . . ?
C17B C12B H12B 108.8 . . ?
C17B C12B C13B 110.5(12) . . ?
C13B C12B P1B 107.8(13) . . ?
C13B C12B H12B 108.8 . . ?
C12B C17B H17A 109.3 . . ?
C12B C17B H17B 109.3 . . ?
H17A C17B H17B 108.0 . . ?
C16B C17B C12B 111.4(13) . . ?
C16B C17B H17A 109.3 . . ?
C16B C17B H17B 109.3 . . ?
C17B C16B H16A 109.2 . . ?
C17B C16B H16B 109.2 . . ?
H16A C16B H16B 107.9 . . ?
C15B C16B C17B 112.1(15) . . ?
C15B C16B H16A 109.2 . . ?
C15B C16B H16B 109.2 . . ?
C16B C15B H15A 109.2 . . ?
C16B C15B H15B 109.2 . . ?
C16B C15B C14B 111.9(16) . . ?
H15A C15B H15B 107.9 . . ?
C14B C15B H15A 109.2 . . ?
C14B C15B H15B 109.2 . . ?
C15B C14B H14A 109.6 . . ?
C15B C14B H14B 109.6 . . ?
C15B C14B C13B 110.2(16) . . ?
H14A C14B H14B 108.1 . . ?
C13B C14B H14A 109.6 . . ?
C13B C14B H14B 109.6 . . ?
C12B C13B C14B 108.9(14) . . ?
C12B C13B H13A 109.9 . . ?
C12B C13B H13B 109.9 . . ?
C14B C13B H13A 109.9 . . ?
C14B C13B H13B 109.9 . . ?
H13A C13B H13B 108.3 . . ?
C1A P1A P1A 99.38(11) . 3_666 ?
C1A P1A C12A 101.13(15) . . ?
C12A P1A P1A 103.72(12) . 3_666 ?
C1A N1A C2A 109.6(4) . . ?
C1A N1A C6A 123.9(3) . . ?
C2A N1A C6A 126.5(4) . . ?
C1A N2A C3A 108.7(4) . . ?
C1A N2A C9A 124.9(3) . . ?
C3A N2A C9A 126.4(4) . . ?
N1A C1A P1A 120.3(2) . . ?
N1A C1A N2A 107.0(3) . . ?
N2A C1A P1A 132.1(2) . . ?
N1A C2A C4A 126.2(5) . . ?
C3A C2A N1A 106.2(6) . . ?
C3A C2A C4A 127.5(4) . . ?
N2A C3A C5A 126.0(5) . . ?
C2A C3A N2A 108.4(5) . . ?
C2A C3A C5A 125.4(5) . . ?
C2A C4A H4AA 109.5 . . ?
C2A C4A H4AB 109.5 . . ?
C2A C4A H4AC 109.5 . . ?
H4AA C4A H4AB 109.5 . . ?
H4AA C4A H4AC 109.5 . . ?
H4AB C4A H4AC 109.5 . . ?
C3A C5A H5AA 109.5 . . ?
C3A C5A H5AB 109.5 . . ?
C3A C5A H5AC 109.5 . . ?
H5AA C5A H5AB 109.5 . . ?
H5AA C5A H5AC 109.5 . . ?
H5AB C5A H5AC 109.5 . . ?
N1A C6A H6A 106.9 . . ?
N1A C6A C7A 111.6(4) . . ?
N1A C6A C8A 109.9(3) . . ?
C7A C6A H6A 106.9 . . ?
C7A C6A C8A 114.2(4) . . ?
C8A C6A H6A 106.9 . . ?
C6A C7A H7AA 109.5 . . ?
C6A C7A H7AB 109.5 . . ?
C6A C7A H7AC 109.5 . . ?
H7AA C7A H7AB 109.5 . . ?
H7AA C7A H7AC 109.5 . . ?
H7AB C7A H7AC 109.5 . . ?
C6A C8A H8AA 109.5 . . ?
C6A C8A H8AB 109.5 . . ?
C6A C8A H8AC 109.5 . . ?
H8AA C8A H8AB 109.5 . . ?
H8AA C8A H8AC 109.5 . . ?
H8AB C8A H8AC 109.5 . . ?
N2A C9A H9A 106.9 . . ?
N2A C9A C10A 111.9(3) . . ?
N2A C9A C11A 111.4(3) . . ?
C10A C9A H9A 106.9 . . ?
C11A C9A H9A 106.9 . . ?
C11A C9A C10A 112.3(4) . . ?
C9A C10A H10D 109.5 . . ?
C9A C10A H10E 109.5 . . ?
C9A C10A H10F 109.5 . . ?
H10D C10A H10E 109.5 . . ?
H10D C10A H10F 109.5 . . ?
H10E C10A H10F 109.5 . . ?
C9A C11A H11D 109.5 . . ?
C9A C11A H11E 109.5 . . ?
C9A C11A H11F 109.5 . . ?
H11D C11A H11E 109.5 . . ?
H11D C11A H11F 109.5 . . ?
H11E C11A H11F 109.5 . . ?
P1A C12A H12A 109.6 . . ?
C13A C12A P1A 108.0(3) . . ?
C13A C12A H12A 109.6 . . ?
C17A C12A P1A 110.6(2) . . ?
C17A C12A H12A 109.6 . . ?
C17A C12A C13A 109.4(3) . . ?
C12A C13A H13C 109.5 . . ?
C12A C13A H13D 109.5 . . ?
H13C C13A H13D 108.1 . . ?
C14A C13A C12A 110.7(4) . . ?
C14A C13A H13C 109.5 . . ?
C14A C13A H13D 109.5 . . ?
C13A C14A H14C 109.3 . . ?
C13A C14A H14D 109.3 . . ?
C13A C14A C15A 111.6(4) . . ?
H14C C14A H14D 108.0 . . ?
C15A C14A H14C 109.3 . . ?
C15A C14A H14D 109.3 . . ?
C14A C15A H15C 109.6 . . ?
C14A C15A H15D 109.6 . . ?
C14A C15A C16A 110.3(5) . . ?
H15C C15A H15D 108.1 . . ?
C16A C15A H15C 109.6 . . ?
C16A C15A H15D 109.6 . . ?
C15A C16A H16C 109.5 . . ?
C15A C16A H16D 109.5 . . ?
H16C C16A H16D 108.1 . . ?
C17A C16A C15A 110.9(5) . . ?
C17A C16A H16C 109.5 . . ?
C17A C16A H16D 109.5 . . ?
C12A C17A H17C 109.5 . . ?
C12A C17A H17D 109.5 . . ?
C16A C17A C12A 110.5(3) . . ?
C16A C17A H17C 109.5 . . ?
C16A C17A H17D 109.5 . . ?
H17C C17A H17D 108.1 . . ?
O1 S1 O2 115.57(19) . . ?
O1 S1 C18 102.78(18) . . ?
O2 S1 C18 102.52(17) . . ?
O3 S1 O1 114.86(18) . . ?
O3 S1 O2 115.8(2) . . ?
O3 S1 C18 102.4(2) . . ?
F1 C18 S1 111.8(3) . . ?
F1 C18 F2 106.6(4) . . ?
F1 C18 F3 107.5(3) . . ?
F2 C18 S1 112.5(3) . . ?
F3 C18 S1 111.1(3) . . ?
F3 C18 F2 107.0(3) . . ?
H19A C19A H19B 108.0 . . ?
Cl1A C19A H19A 109.4 . . ?
Cl1A C19A H19B 109.4 . . ?
Cl2A C19A H19A 109.4 . . ?
Cl2A C19A H19B 109.4 . . ?
Cl2A C19A Cl1A 111.4(3) . . ?
Cl2B C19B Cl1B 152(5) . . ?
Cl2B C19B H2BA 98.7 . . ?
Cl2B C19B H2BB 98.7 . . ?
Cl1B C19B H2BA 98.7 . . ?
Cl1B C19B H2BB 98.7 . . ?
H2BA C19B H2BB 103.9 . . ?

loop_
_geom_bond_atom_site_label_1
_geom_bond_atom_site_label_2
_geom_bond_distance
_geom_bond_site_symmetry_2
_geom_bond_publ_flag
P1B P1B 2.222(8) 3_666 ?
P1B C1B 1.845(11) . ?
P1B C12B 1.903(16) . ?
N2B C1B 1.319(13) . ?
N2B C3B 1.410(13) . ?
N2B C9B 1.505(13) . ?
N1B C1B 1.394(13) . ?
N1B C2B 1.355(13) . ?
N1B C6B 1.485(13) . ?
C3B C2B 1.370(16) . ?
C3B C5B 1.476(16) . ?
C2B C4B 1.522(15) . ?
C5B H5BA 0.9600 . ?
C5B H5BB 0.9600 . ?
C5B H5BC 0.9600 . ?
C4B H4BA 0.9600 . ?
C4B H4BB 0.9600 . ?
C4B H4BC 0.9600 . ?
C9B H9B 0.9800 . ?
C9B C11B 1.526(16) . ?
C9B C10B 1.509(17) . ?
C11B H11A 0.9600 . ?
C11B H11B 0.9600 . ?
C11B H11C 0.9600 . ?
C10B H10A 0.9600 . ?
C10B H10B 0.9600 . ?
C10B H10C 0.9600 . ?
C6B H6B 0.9800 . ?
C6B C8B 1.513(17) . ?
C6B C7B 1.516(16) . ?
C8B H8BA 0.9600 . ?
C8B H8BB 0.9600 . ?
C8B H8BC 0.9600 . ?
C7B H7BA 0.9600 . ?
C7B H7BB 0.9600 . ?
C7B H7BC 0.9600 . ?
C12B H12B 0.9800 . ?
C12B C17B 1.532(17) . ?
C12B C13B 1.534(18) . ?
C17B H17A 0.9700 . ?
C17B H17B 0.9700 . ?
C17B C16B 1.517(16) . ?
C16B H16A 0.9700 . ?
C16B H16B 0.9700 . ?
C16B C15B 1.515(17) . ?
C15B H15A 0.9700 . ?
C15B H15B 0.9700 . ?
C15B C14B 1.531(18) . ?
C14B H14A 0.9700 . ?
C14B H14B 0.9700 . ?
C14B C13B 1.538(19) . ?
C13B H13A 0.9700 . ?
C13B H13B 0.9700 . ?
P1A P1A 2.2317(14) 3_666 ?
P1A C1A 1.837(3) . ?
P1A C12A 1.863(3) . ?
N1A C1A 1.358(4) . ?
N1A C2A 1.385(6) . ?
N1A C6A 1.493(5) . ?
N2A C1A 1.359(5) . ?
N2A C3A 1.376(5) . ?
N2A C9A 1.488(5) . ?
C2A C3A 1.362(8) . ?
C2A C4A 1.490(8) . ?
C3A C5A 1.518(7) . ?
C4A H4AA 0.9600 . ?
C4A H4AB 0.9600 . ?
C4A H4AC 0.9600 . ?
C5A H5AA 0.9600 . ?
C5A H5AB 0.9600 . ?
C5A H5AC 0.9600 . ?
C6A H6A 0.9800 . ?
C6A C7A 1.515(5) . ?
C6A C8A 1.522(6) . ?
C7A H7AA 0.9600 . ?
C7A H7AB 0.9600 . ?
C7A H7AC 0.9600 . ?
C8A H8AA 0.9600 . ?
C8A H8AB 0.9600 . ?
C8A H8AC 0.9600 . ?
C9A H9A 0.9800 . ?
C9A C10A 1.527(5) . ?
C9A C11A 1.522(4) . ?
C10A H10D 0.9600 . ?
C10A H10E 0.9600 . ?
C10A H10F 0.9600 . ?
C11A H11D 0.9600 . ?
C11A H11E 0.9600 . ?
C11A H11F 0.9600 . ?
C12A H12A 0.9800 . ?
C12A C13A 1.542(5) . ?
C12A C17A 1.538(6) . ?
C13A H13C 0.9700 . ?
C13A H13D 0.9700 . ?
C13A C14A 1.510(5) . ?
C14A H14C 0.9700 . ?
C14A H14D 0.9700 . ?
C14A C15A 1.521(6) . ?
C15A H15C 0.9700 . ?
C15A H15D 0.9700 . ?
C15A C16A 1.531(5) . ?
C16A H16C 0.9700 . ?
C16A H16D 0.9700 . ?
C16A C17A 1.530(7) . ?
C17A H17C 0.9700 . ?
C17A H17D 0.9700 . ?
S1 O1 1.443(3) . ?
S1 O2 1.452(3) . ?
S1 O3 1.417(3) . ?
S1 C18 1.838(4) . ?
F1 C18 1.321(5) . ?
F2 C18 1.338(5) . ?
F3 C18 1.331(4) . ?
Cl2B C19B 1.29(6) . ?
Cl1B C19B 1.54(6) . ?
C19A H19A 0.9700 . ?
C19A H19B 0.9700 . ?
C19A Cl1A 1.770(5) . ?
C19A Cl2A 1.766(5) . ?
C19B H2BA 0.9700 . ?
C19B H2BB 0.9700 . ?

loop_
_geom_torsion_atom_site_label_1
_geom_torsion_atom_site_label_2
_geom_torsion_atom_site_label_3
_geom_torsion_atom_site_label_4
_geom_torsion
_geom_torsion_site_symmetry_1
_geom_torsion_site_symmetry_2
_geom_torsion_site_symmetry_3
_geom_torsion_site_symmetry_4
_geom_torsion_publ_flag
P1B P1B C1B N2B 58(2) 3_666 . . . ?
P1B P1B C1B N1B -123.7(15) 3_666 . . . ?
P1B C12B C17B C16B 177.1(15) . . . . ?
P1B C12B C13B C14B 177.5(18) . . . . ?
N2B C3B C2B N1B 12(7) . . . . ?
N2B C3B C2B C4B 172(4) . . . . ?
C1B N2B C3B C2B -3(6) . . . . ?
C1B N2B C3B C5B 179(6) . . . . ?
C1B N2B C9B C11B 116(2) . . . . ?
C1B N2B C9B C10B -115(2) . . . . ?
C1B N1B C2B C3B -16(5) . . . . ?
C1B N1B C2B C4B -177(3) . . . . ?
C1B N1B C6B C8B -92(2) . . . . ?
C1B N1B C6B C7B 138(2) . . . . ?
C3B N2B C1B P1B 171(4) . . . . ?
C3B N2B C1B N1B -7(4) . . . . ?
C3B N2B C9B C11B -56(5) . . . . ?
C3B N2B C9B C10B 72(5) . . . . ?
C2B N1B C1B P1B -164(2) . . . . ?
C2B N1B C1B N2B 15(3) . . . . ?
C2B N1B C6B C8B 74(3) . . . . ?
C2B N1B C6B C7B -55(4) . . . . ?
C5B C3B C2B N1B -170(6) . . . . ?
C5B C3B C2B C4B -10(11) . . . . ?
C9B N2B C1B P1B -2(3) . . . . ?
C9B N2B C1B N1B 179.9(16) . . . . ?
C9B N2B C3B C2B 170(3) . . . . ?
C9B N2B C3B C5B -7(9) . . . . ?
C6B N1B C1B P1B 5(2) . . . . ?
C6B N1B C1B N2B -176.3(16) . . . . ?
C6B N1B C2B C3B 176(4) . . . . ?
C6B N1B C2B C4B 15(6) . . . . ?
C12B P1B C1B N2B -48(2) . . . . ?
C12B P1B C1B N1B 130.6(16) . . . . ?
C12B C17B C16B C15B -53(3) . . . . ?
C17B C12B C13B C14B -60(2) . . . . ?
C17B C16B C15B C14B 53(3) . . . . ?
C16B C15B C14B C13B -56(3) . . . . ?
C15B C14B C13B C12B 59(3) . . . . ?
C13B C12B C17B C16B 57(2) . . . . ?
P1A P1A C1A N1A -130.8(2) 3_666 . . . ?
P1A P1A C1A N2A 59.0(3) 3_666 . . . ?
P1A P1A C12A C13A -160.9(2) 3_666 . . . ?
P1A P1A C12A C17A 79.3(2) 3_666 . . . ?
P1A C12A C13A C14A -178.1(3) . . . . ?
P1A C12A C17A C16A 176.5(3) . . . . ?
N1A C2A C3A N2A -0.7(12) . . . . ?
N1A C2A C3A C5A -176.6(8) . . . . ?
C1A P1A C12A C13A -58.3(3) . . . . ?
C1A P1A C12A C17A -178.0(2) . . . . ?
C1A N1A C2A C3A -1.0(11) . . . . ?
C1A N1A C2A C4A 177.5(10) . . . . ?
C1A N1A C6A C7A 128.9(4) . . . . ?
C1A N1A C6A C8A -103.4(4) . . . . ?
C1A N2A C3A C2A 2.2(10) . . . . ?
C1A N2A C3A C5A 178.0(7) . . . . ?
C1A N2A C9A C10A -112.4(4) . . . . ?
C1A N2A C9A C11A 120.9(4) . . . . ?
C2A N1A C1A P1A -170.1(7) . . . . ?
C2A N1A C1A N2A 2.3(7) . . . . ?
C2A N1A C6A C7A -50.2(9) . . . . ?
C2A N1A C6A C8A 77.5(8) . . . . ?
C3A N2A C1A P1A 168.4(5) . . . . ?
C3A N2A C1A N1A -2.7(5) . . . . ?
C3A N2A C9A C10A 70.1(6) . . . . ?
C3A N2A C9A C11A -56.6(7) . . . . ?
C4A C2A C3A N2A -179.2(10) . . . . ?
C4A C2A C3A C5A 5(2) . . . . ?
C6A N1A C1A P1A 10.7(4) . . . . ?
C6A N1A C1A N2A -176.9(3) . . . . ?
C6A N1A C2A C3A 178.2(6) . . . . ?
C6A N1A C2A C4A -3.3(16) . . . . ?
C9A N2A C1A P1A -9.4(5) . . . . ?
C9A N2A C1A N1A 179.4(3) . . . . ?
C9A N2A C3A C2A -180.0(7) . . . . ?
C9A N2A C3A C5A -4.2(12) . . . . ?
C12A P1A C1A N1A 123.1(3) . . . . ?
C12A P1A C1A N2A -47.1(3) . . . . ?
C12A C13A C14A C15A 57.7(6) . . . . ?
C13A C12A C17A C16A 57.6(4) . . . . ?
C13A C14A C15A C16A -56.6(8) . . . . ?
C14A C15A C16A C17A 56.2(8) . . . . ?
C15A C16A C17A C12A -57.5(6) . . . . ?
C17A C12A C13A C14A -57.6(4) . . . . ?
O1 S1 C18 F1 -60.9(3) . . . . ?
O1 S1 C18 F2 59.0(3) . . . . ?
O1 S1 C18 F3 179.0(3) . . . . ?
O2 S1 C18 F1 59.4(3) . . . . ?
O2 S1 C18 F2 179.3(3) . . . . ?
O2 S1 C18 F3 -60.8(3) . . . . ?
O3 S1 C18 F1 179.7(3) . . . . ?
O3 S1 C18 F2 -60.4(3) . . . . ?
O3 S1 C18 F3 59.6(3) . . . . ?

loop_
_exptl_oxdiff_crystal_face_indexfrac_h
_exptl_oxdiff_crystal_face_indexfrac_k
_exptl_oxdiff_crystal_face_indexfrac_l
_exptl_oxdiff_crystal_face_x
_exptl_oxdiff_crystal_face_y
_exptl_oxdiff_crystal_face_z
0.0005 0.9997 -0.0001 0.0503 0.0335 0.0171
1.0050 3.9975 -6.9991 -0.0064 -0.0178 0.9735
-5.0053 -3.9869 5.9987 0.3321 -0.6096 -0.7056
6.0052 6.9828 -1.9996 -0.1972 1.0264 0.1871
-0.0048 -4.0001 6.9993 -0.0793 0.1640 -1.0070
0.0048 4.0001 -6.9993 0.0793 -0.1640 1.0070
0.9943 -14.9982 -1.9976 -0.8754 -0.4408 -0.0218
6.0020 -0.0153 -1.9987 -0.5495 0.7922 0.0674
-0.0059 -14.9956 -1.9978 -0.7896 -0.5870 0.0117
